data_7151432
loop_
_publ_author_name
'Levy, Amalia'
'Cohen, Shmuel'
'Agranat, Israel'

_publ_section_title
;
 Overcrowded 1,8-diazafluorenylidene-chalcoxanthenes. Introducing
 nitrogens at the fjord regions of bistricyclic aromatic enes
;
_journal_issue 15
_journal_name_full 'Organic &amp;  Biomolecular Chemistry'
_journal_page_first 2755
_journal_paper_doi 10.1039/b303041e
_journal_volume 1
_journal_year 2003
_chemical_formula_moiety 'C24 H14 N2 Te'
_chemical_formula_weight 457.99
_space_group_IT_number 14
_symmetry_cell_setting monoclinic
_symmetry_Int_Tables_number 14
_symmetry_space_group_name_Hall '-P 2yn'
_symmetry_space_group_name_H-M 'P 1 21/n 1'
_audit_creation_date 'Sun Feb  9 16:42:32 2003'
_audit_creation_method 'from TEXRAY.INF file'
_cell_angle_alpha 90
_cell_angle_beta 92.68(1)
_cell_angle_gamma 90
_cell_formula_units_Z 4
_cell_length_a 12.579(2)
_cell_length_b 11.920(2)
_cell_length_c 12.202(2)
_cell_measurement_reflns_used 24
_cell_measurement_temperature 293.2
_cell_measurement_theta_max 13.0
_cell_measurement_theta_min 10.0
_cell_volume 1827.6(5)
_computing_cell_refinement 'Philips PW1100 Diffractometer Control'
_computing_data_collection 'Philips PW1100 Diffractometer Control'
_computing_data_reduction teXsan
_computing_publication_material teXsan
_computing_structure_refinement teXsan
_computing_structure_solution SHELXS86
_diffrn_ambient_temperature 293.2
_diffrn_measurement_device 'Philips PW1100'
_diffrn_measurement_method 'omega/2-theta scans'
_diffrn_orient_matrix_UB_11 0.01269
_diffrn_orient_matrix_UB_12 -0.05809
_diffrn_orient_matrix_UB_13 -0.00030
_diffrn_orient_matrix_UB_21 -0.03645
_diffrn_orient_matrix_UB_22 -0.00818
_diffrn_orient_matrix_UB_23 -0.04558
_diffrn_orient_matrix_UB_31 0.04134
_diffrn_orient_matrix_UB_32 0.01066
_diffrn_orient_matrix_UB_33 -0.03637
_diffrn_radiation_detector scintillation
_diffrn_radiation_monochromator graphite
_diffrn_radiation_source 'X-ray tube'
_diffrn_radiation_type MoKalpha
_diffrn_radiation_wavelength 0.7107
_diffrn_reflns_av_R_equivalents 1.95
_diffrn_reflns_limit_h_max 17
_diffrn_reflns_limit_h_min -17
_diffrn_reflns_limit_k_max 16
_diffrn_reflns_limit_k_min 0
_diffrn_reflns_limit_l_max 16
_diffrn_reflns_limit_l_min 0
_diffrn_reflns_number 5782
_diffrn_reflns_theta_max 30.00
_diffrn_reflns_theta_min 2
_diffrn_standards_decay_% 0.00
_diffrn_standards_interval_count 100
_diffrn_standards_number 1
_exptl_absorpt_coefficient_mu 1.638
_exptl_absorpt_correction_T_max 1.00
_exptl_absorpt_correction_T_min 0.44
_exptl_absorpt_correction_type refdelf
_exptl_absorpt_process_details Walker&Stuart_DIFABS
_exptl_crystal_colour yellow
_exptl_crystal_density_diffrn 1.664
_exptl_crystal_density_meas 0.000
_exptl_crystal_description prism
_exptl_crystal_F_000 896.00
_exptl_crystal_size_max 0.420
_exptl_crystal_size_mid 0.380
_exptl_crystal_size_min 0.250
_refine_diff_density_max 0.68
_refine_diff_density_min -0.90
_refine_ls_extinction_coef 16.47666
_refine_ls_extinction_method Zachariasen_type_2_Gaussian_isotropic
_refine_ls_goodness_of_fit_obs 2.080
_refine_ls_hydrogen_treatment refall
_refine_ls_matrix_type full
_refine_ls_number_parameters 301
_refine_ls_number_reflns 3444
_refine_ls_number_restraints 0
_refine_ls_R_factor_obs 0.047
_refine_ls_shift/esd_max 0.0010
_refine_ls_structure_factor_coef F
_refine_ls_weighting_scheme sigma
_refine_ls_wR_factor_obs 0.065
_reflns_number_observed 3444
_reflns_number_total 5782
_reflns_observed_criterion 3.00
_cod_data_source_file b303041e.txt
_cod_data_source_block Compound_14
_cod_original_sg_symbol_H-M 'P 21/n     '
_cod_database_code 7151432

loop_
_symmetry_equiv_pos_as_xyz
'   +x,   +y,   +z'
1/2-x,1/2+y,1/2-z
'   -x,   -y,   -z'
1/2+x,1/2-y,1/2+z

loop_
_atom_site_aniso_label
_atom_site_aniso_U_11
_atom_site_aniso_U_22
_atom_site_aniso_U_33
_atom_site_aniso_U_12
_atom_site_aniso_U_13
_atom_site_aniso_U_23
Te(10) 0.0473(2) 0.0464(2) 0.0512(3) 0.0021(2) 0.0032(2) -0.0084(2)
N(1') 0.037(2) 0.062(3) 0.038(3) -0.003(2) -0.009(2) 0.003(2)
N(8') 0.053(3) 0.076(3) 0.026(3) 0.007(3) 0.002(2) 0.007(2)
C(1) 0.038(3) 0.050(3) 0.041(3) -0.005(2) -0.017(2) 0.008(3)
C(2) 0.039(3) 0.073(4) 0.048(4) -0.018(3) -0.012(3) 0.026(3)
C(2') 0.037(3) 0.073(4) 0.055(4) -0.008(3) -0.013(3) 0.007(3)
C(3) 0.035(3) 0.087(5) 0.037(3) -0.003(3) -0.001(3) 0.021(3)
C(3') 0.040(3) 0.072(4) 0.076(5) -0.010(3) -0.026(4) 0.000(4)
C(4) 0.037(3) 0.078(4) 0.026(3) 0.009(3) -0.002(2) 0.007(3)
C(4') 0.067(4) 0.061(4) 0.039(4) 0.004(3) -0.035(3) -0.005(3)
C(4a) 0.031(2) 0.052(3) 0.025(3) 0.005(2) -0.004(2) 0.000(2)
C(4a') 0.051(3) 0.042(3) 0.031(3) 0.007(2) -0.017(2) -0.002(2)
C(4b') 0.058(3) 0.049(3) 0.024(3) 0.012(3) -0.012(2) -0.002(2)
C(5) 0.043(3) 0.054(3) 0.038(3) -0.012(3) 0.000(3) -0.004(3)
C(5') 0.087(5) 0.065(4) 0.028(3) 0.006(4) -0.007(3) -0.004(3)
C(6) 0.035(3) 0.080(4) 0.044(4) -0.012(3) -0.003(3) 0.006(3)
C(6') 0.110(7) 0.087(5) 0.020(3) 0.018(5) 0.005(4) 0.008(3)
C(7) 0.035(3) 0.074(4) 0.041(3) 0.002(3) 0.009(2) 0.000(3)
C(7') 0.070(5) 0.085(5) 0.041(4) 0.018(4) 0.016(4) 0.020(4)
C(8a) 0.039(3) 0.045(3) 0.019(2) 0.001(2) -0.001(2) 0.002(2)
C(8a') 0.047(3) 0.049(3) 0.025(3) 0.005(2) -0.004(2) 0.002(2)
C(8) 0.038(3) 0.057(3) 0.034(3) 0.000(2) 0.000(2) -0.009(3)
C(9a) 0.028(2) 0.051(3) 0.023(2) -0.003(2) -0.005(2) 0.002(2)
C(9a') 0.046(3) 0.048(3) 0.029(3) 0.004(2) -0.010(2) -0.001(2)
C(9) 0.032(2) 0.043(2) 0.021(2) 0.002(2) -0.004(2) 0.001(2)
C(9') 0.041(3) 0.046(2) 0.021(2) 0.005(2) -0.006(2) 0.004(2)
C(10a) 0.034(2) 0.045(2) 0.030(3) -0.004(2) -0.001(2) 0.005(2)

loop_
_atom_site_label
_atom_site_fract_x
_atom_site_fract_y
_atom_site_fract_z
_atom_site_U_iso_or_equiv
_atom_site_thermal_displace_type
Te(10) 0.22705(3) 0.61179(3) 0.43896(3) 0.048 Uani
N(1') -0.0260(4) 0.3548(4) 0.2313(4) 0.046 Uani
N(8') 0.3018(4) 0.4370(5) 0.0423(4) 0.052 Uani
C(1) 0.1207(4) 0.2668(5) 0.3980(5) 0.044 Uani
C(2) 0.0701(5) 0.2440(6) 0.4943(6) 0.054 Uani
C(2') -0.1244(5) 0.3271(6) 0.1916(6) 0.055 Uani
C(3) 0.0610(5) 0.3262(6) 0.5726(5) 0.053 Uani
C(3') -0.1518(6) 0.3124(6) 0.0817(7) 0.064 Uani
C(4) 0.1035(5) 0.4306(6) 0.5576(5) 0.047 Uani
C(4') -0.0775(6) 0.3293(6) 0.0054(6) 0.057 Uani
C(4a) 0.1556(4) 0.4549(4) 0.4630(4) 0.036 Uani
C(4a') 0.0249(5) 0.3581(4) 0.0425(4) 0.042 Uani
C(4b') 0.1205(5) 0.3828(4) -0.0123(4) 0.044 Uani
C(5) 0.4571(4) 0.5627(5) 0.3813(5) 0.045 Uani
C(5') 0.1432(7) 0.3849(6) -0.1211(5) 0.061 Uani
C(6) 0.5374(5) 0.5017(6) 0.3389(5) 0.053 Uani
C(6') 0.2448(8) 0.4131(7) -0.1476(6) 0.072 Uani
C(7) 0.5154(5) 0.4087(6) 0.2748(5) 0.050 Uani
C(7') 0.3196(7) 0.4386(7) -0.0649(6) 0.065 Uani
C(8a) 0.3275(4) 0.4376(4) 0.2952(4) 0.035 Uani
C(8a') 0.2037(5) 0.4084(4) 0.0664(4) 0.041 Uani
C(8) 0.4116(4) 0.3755(5) 0.2539(5) 0.043 Uani
C(9a) 0.1616(4) 0.3746(4) 0.3812(4) 0.034 Uani
C(9a') 0.0470(5) 0.3663(4) 0.1557(4) 0.041 Uani
C(9) 0.2144(4) 0.4010(4) 0.2770(4) 0.032 Uani
C(9') 0.1619(4) 0.3941(4) 0.1780(4) 0.036 Uani
C(10a) 0.3517(4) 0.5294(4) 0.3617(4) 0.036 Uani
H(1) 0.127(6) 0.210(6) 0.344(6) 0.05(2) Uiso
H(2) 0.042(5) 0.171(6) 0.506(5) 0.06(2) Uiso
H(2') -0.178(4) 0.317(4) 0.243(4) 0.07(1) Uiso
H(3) 0.025(5) 0.310(6) 0.638(6) 0.06(2) Uiso
H(3') -0.222(5) 0.291(5) 0.059(5) 0.08(2) Uiso
H(4) 0.097(4) 0.487(5) 0.612(5) 0.06(1) Uiso
H(4') -0.095(5) 0.321(5) -0.071(5) 0.07(2) Uiso
H(5) 0.473(4) 0.628(4) 0.424(5) 0.05(1) Uiso
H(5') 0.090(7) 0.367(6) -0.177(7) 0.07(2) Uiso
H(6) 0.609(5) 0.524(5) 0.354(5) 0.06(2) Uiso
H(6') 0.263(6) 0.415(6) -0.222(6) 0.09(2) Uiso
H(7) 0.572(5) 0.367(5) 0.245(5) 0.06(2) Uiso
H(7') 0.389(6) 0.459(6) -0.086(6) 0.08(2) Uiso
H(8) 0.397(3) 0.310(4) 0.211(4) 0.052(10) Uiso

loop_
_atom_type_symbol
_atom_type_oxidation_number
_atom_type_number_in_cell
_atom_type_scat_dispersion_real
_atom_type_scat_dispersion_imag
_atom_type_scat_source
C 0 96 0.003 0.002 'International Tables'
H 0 56 0.000 0.000 'International Tables'
N 0 8 0.006 0.003 'International Tables'
Te 0 4 -0.531 1.675 'International Tables'

loop_
_geom_angle_atom_site_label_1
_geom_angle_atom_site_label_2
_geom_angle_atom_site_label_3
_geom_angle
C(4a) Te(10) C(10a) 88.8(2)
C(2') N(1') C(9a') 115.1(5)
C(7') N(8') C(8a') 114.8(6)
C(2) C(1) C(9a) 119.3(6)
C(1) C(2) C(3) 120.3(6)
N(1') C(2') C(3') 124.3(7)
C(2) C(3) C(4) 120.5(6)
C(2') C(3') C(4') 119.7(6)
C(3) C(4) C(4a) 120.3(6)
C(3') C(4') C(4a') 118.0(6)
Te(10) C(4a) C(4) 121.7(4)
Te(10) C(4a) C(9a) 118.4(4)
C(4) C(4a) C(9a) 120.0(5)
C(4') C(4a') C(4b') 133.2(6)
C(4') C(4a') C(9a') 118.5(6)
C(4b') C(4a') C(9a') 108.3(5)
C(4a') C(4b') C(5') 132.2(6)
C(4a') C(4b') C(8a') 109.6(5)
C(5') C(4b') C(8a') 118.1(6)
C(6) C(5) C(10a) 119.8(6)
C(4b') C(5') C(6') 118.0(7)
C(5) C(6) C(7) 120.8(6)
C(5') C(6') C(7') 119.4(7)
C(6) C(7) C(8) 120.0(6)
N(8') C(7') C(6') 124.9(8)
C(8) C(8a) C(9) 121.4(5)
C(8) C(8a) C(10a) 118.5(5)
C(9) C(8a) C(10a) 119.9(5)
N(8') C(8a') C(4b') 124.7(5)
N(8') C(8a') C(9') 127.1(5)
C(4b') C(8a') C(9') 108.2(5)
C(7) C(8) C(8a) 120.4(5)
C(1) C(9a) C(4a) 119.6(5)
C(1) C(9a) C(9) 119.8(5)
C(4a) C(9a) C(9) 120.5(4)
N(1') C(9a') C(4a') 124.2(5)
N(1') C(9a') C(9') 125.8(5)
C(4a') C(9a') C(9') 109.9(5)
C(8a) C(9) C(9a) 113.1(4)
C(8a) C(9) C(9') 124.9(5)
C(9a) C(9) C(9') 121.9(4)
C(8a') C(9') C(9a') 103.8(4)
C(8a') C(9') C(9) 129.0(5)
C(9a') C(9') C(9) 127.2(5)
Te(10) C(10a) C(5) 120.7(4)
Te(10) C(10a) C(8a) 118.7(4)
C(5) C(10a) C(8a) 120.4(5)

loop_
_geom_bond_atom_site_label_1
_geom_bond_atom_site_label_2
_geom_bond_distance
Te(10) C(4a) 2.102(5)
Te(10) C(10a) 2.110(5)
N(1') C(2') 1.348(7)
N(1') C(9a') 1.339(7)
N(8') C(7') 1.337(8)
N(8') C(8a') 1.327(8)
C(1) C(2) 1.389(9)
C(1) C(9a) 1.403(7)
C(2) C(3) 1.38(1)
C(2') C(3') 1.380(10)
C(3) C(4) 1.370(10)
C(3') C(4') 1.37(1)
C(4) C(4a) 1.383(8)
C(4') C(4a') 1.388(8)
C(4a) C(9a) 1.388(7)
C(4a') C(4b') 1.434(9)
C(4a') C(9a') 1.400(7)
C(4b') C(5') 1.371(9)
C(4b') C(8a') 1.420(8)
C(5) C(6) 1.365(9)
C(5) C(10a) 1.393(7)
C(5') C(6') 1.37(1)
C(6) C(7) 1.377(9)
C(6') C(7') 1.38(1)
C(7) C(8) 1.377(8)
C(8a) C(8) 1.404(8)
C(8a) C(9) 1.494(7)
C(8a) C(10a) 1.388(7)
C(8a') C(9') 1.493(7)
C(9a) C(9) 1.495(7)
C(9a') C(9') 1.495(8)
C(9) C(9') 1.352(7)
